data_1512788
loop_
_publ_author_name
'Hong Gyu Lee'
'Ju Hoon Lee'
'Seung Pyo Jang'
'In Hong Hwang'
'Sung-Jin Kim'
'Youngmee Kim'
'Cheal Kim'
'Roger G. Harrison'

_publ_section_title
;
 Zinc selective chemosensors based on the flexible dipicolylamine and
 quinoline
;
_journal_name_full
;
Inorganica Chimica Acta
;
_journal_page_first 542
_journal_page_last 551
_journal_paper_doi 10.1016/j.ica.2012.09.009
_journal_volume 394
_journal_year 2013
_chemical_formula_sum 'C23 H22 Cl N5 O6 Zn'
_chemical_formula_weight 565.28
_space_group_IT_number 14
_symmetry_cell_setting monoclinic
_symmetry_space_group_name_Hall '-P 2yn'
_symmetry_space_group_name_H-M 'P 1 21/n 1'
_atom_sites_solution_hydrogens geom
_atom_sites_solution_primary direct
_atom_sites_solution_secondary difmap
_cell_angle_alpha 90.00
_cell_angle_beta 107.372(2)
_cell_angle_gamma 90.00
_cell_formula_units_Z 4
_cell_length_a 12.3072(18)
_cell_length_b 13.6258(19)
_cell_length_c 14.514(2)
_cell_measurement_reflns_used 2411
_cell_measurement_temperature 293(2)
_cell_measurement_theta_max 23.44
_cell_measurement_theta_min 2.29
_cell_volume 2322.9(6)
_computing_cell_refinement 'Bruker SMART'
_computing_data_collection 'Bruker SMART'
_computing_data_reduction 'Bruker SAINT'
_computing_molecular_graphics 'Bruker SHELXTL'
_computing_publication_material 'Bruker SHELXTL'
_computing_structure_refinement 'SHELXL-97 (Sheldrick, 1997)'
_computing_structure_solution 'SHELXS-97 (Sheldrick, 1990)'
_diffrn_ambient_temperature 293(2)
_diffrn_measured_fraction_theta_full 0.969
_diffrn_measured_fraction_theta_max 0.969
_diffrn_measurement_device_type 'CCD area detector'
_diffrn_measurement_method 'phi and omega scans'
_diffrn_radiation_monochromator graphite
_diffrn_radiation_source 'fine-focus sealed tube'
_diffrn_radiation_type MoK\a
_diffrn_radiation_wavelength 0.71073
_diffrn_reflns_av_R_equivalents 0.1320
_diffrn_reflns_av_sigmaI/netI 0.1565
_diffrn_reflns_limit_h_max 15
_diffrn_reflns_limit_h_min -15
_diffrn_reflns_limit_k_max 16
_diffrn_reflns_limit_k_min -16
_diffrn_reflns_limit_l_max 9
_diffrn_reflns_limit_l_min -17
_diffrn_reflns_number 11861
_diffrn_reflns_theta_full 26.00
_diffrn_reflns_theta_max 26.00
_diffrn_reflns_theta_min 2.10
_exptl_absorpt_coefficient_mu 1.224
_exptl_absorpt_correction_T_max 0.964
_exptl_absorpt_correction_T_min 0.863
_exptl_absorpt_correction_type multi-scan
_exptl_absorpt_process_details '(SADABS; Bruker, 1997)'
_exptl_crystal_colour colorless
_exptl_crystal_density_diffrn 1.616
_exptl_crystal_density_method 'not measured'
_exptl_crystal_description platecolorless
_exptl_crystal_F_000 1160
_exptl_crystal_size_max 0.15
_exptl_crystal_size_mid 0.10
_exptl_crystal_size_min 0.03
_refine_diff_density_max 0.900
_refine_diff_density_min -1.578
_refine_diff_density_rms 0.166
_refine_ls_extinction_method none
_refine_ls_goodness_of_fit_ref 0.925
_refine_ls_hydrogen_treatment mixed
_refine_ls_matrix_type full
_refine_ls_number_parameters 329
_refine_ls_number_reflns 4420
_refine_ls_number_restraints 5
_refine_ls_restrained_S_all 0.925
_refine_ls_R_factor_all 0.1337
_refine_ls_R_factor_gt 0.0793
_refine_ls_shift/su_max 0.003
_refine_ls_shift/su_mean 0.000
_refine_ls_structure_factor_coef Fsqd
_refine_ls_weighting_details 'calc w=1/[\s^2^(Fo^2^)+(0.1453P)^2^+0.0000P] where P=(Fo^2^+2Fc^2^)/3'
_refine_ls_weighting_scheme calc
_refine_ls_wR_factor_gt 0.1985
_refine_ls_wR_factor_ref 0.2464
_reflns_number_gt 2259
_reflns_number_total 4420
_reflns_threshold_expression >2sigma(I)
_cod_data_source_file ICA-2013-394-542-551-2.cif
_cod_data_source_block Zn-CQP.ClO4
_cod_original_sg_symbol_H-M P2(1)/n
_cod_database_code 1512788

loop_
_symmetry_equiv_pos_as_xyz
'x, y, z'
'-x+1/2, y+1/2, -z+1/2'
'-x, -y, -z'
'x-1/2, -y-1/2, z-1/2'

loop_
_atom_site_label
_atom_site_type_symbol
_atom_site_fract_x
_atom_site_fract_y
_atom_site_fract_z
_atom_site_U_iso_or_equiv
_atom_site_adp_type
_atom_site_occupancy
_atom_site_symmetry_multiplicity
_atom_site_calc_flag
_atom_site_refinement_flags
C1 C 0.2920(8) 0.0232(5) 0.1157(5) 0.053(2) Uani 1 1 d .
H1 H 0.2268 -0.0088 0.1198 0.064 Uiso 1 1 calc R
C2 C 0.3847(8) -0.0304(6) 0.1165(6) 0.061(2) Uani 1 1 d .
H2 H 0.3821 -0.0985 0.1188 0.074 Uiso 1 1 calc R
C3 C 0.4840(9) 0.0164(6) 0.1138(7) 0.068(3) Uani 1 1 d .
H3 H 0.5499 -0.0190 0.1182 0.082 Uiso 1 1 calc R
C4 C 0.4814(8) 0.1178(6) 0.1043(6) 0.063(2) Uani 1 1 d .
H4 H 0.5454 0.1512 0.0994 0.075 Uiso 1 1 calc R
C5 C 0.3850(6) 0.1688(5) 0.1020(5) 0.0397(16) Uani 1 1 d .
C6 C 0.3753(7) 0.2780(4) 0.0861(5) 0.0449(18) Uani 1 1 d .
H6A H 0.4500 0.3076 0.1116 0.054 Uiso 1 1 calc R
H6B H 0.3484 0.2914 0.0174 0.054 Uiso 1 1 calc R
C7 C 0.2419(6) 0.4137(5) 0.0860(5) 0.0439(17) Uani 1 1 d .
H7A H 0.2264 0.4075 0.0167 0.053 Uiso 1 1 calc R
H7B H 0.2936 0.4685 0.1076 0.053 Uiso 1 1 calc R
C8 C 0.1324(6) 0.4339(5) 0.1088(5) 0.0398(16) Uani 1 1 d .
C9 C 0.0984(7) 0.5288(5) 0.1214(5) 0.0493(18) Uani 1 1 d .
H9 H 0.1454 0.5822 0.1209 0.059 Uiso 1 1 calc R
C10 C -0.0090(7) 0.5418(5) 0.1350(6) 0.055(2) Uani 1 1 d .
H10 H -0.0356 0.6046 0.1413 0.066 Uiso 1 1 calc R
C11 C -0.0743(7) 0.4617(6) 0.1388(6) 0.054(2) Uani 1 1 d .
H11 H -0.1448 0.4690 0.1494 0.065 Uiso 1 1 calc R
C12 C -0.0340(7) 0.3703(5) 0.1268(6) 0.053(2) Uani 1 1 d .
H12 H -0.0782 0.3160 0.1305 0.063 Uiso 1 1 calc R
C13 C 0.3549(7) 0.3380(5) 0.2376(5) 0.0467(18) Uani 1 1 d .
H13A H 0.3554 0.4079 0.2503 0.056 Uiso 1 1 calc R
H13B H 0.4336 0.3179 0.2499 0.056 Uiso 1 1 calc R
C14 C 0.3084(7) 0.2865(4) 0.3101(5) 0.0412(17) Uani 1 1 d .
C15 C 0.1512(6) 0.1853(4) 0.3230(5) 0.0366(15) Uani 1 1 d .
C16 C 0.1710(7) 0.1878(5) 0.4231(6) 0.0486(19) Uani 1 1 d .
H16 H 0.2337 0.2211 0.4626 0.058 Uiso 1 1 calc R
C17 C 0.0938(7) 0.1385(5) 0.4633(6) 0.0507(19) Uani 1 1 d .
H17 H 0.1047 0.1425 0.5295 0.061 Uiso 1 1 calc R
C18 C 0.0037(7) 0.0854(5) 0.4070(6) 0.051(2) Uani 1 1 d .
H18 H -0.0439 0.0526 0.4359 0.061 Uiso 1 1 calc R
C19 C -0.0181(7) 0.0796(5) 0.3059(6) 0.0455(19) Uani 1 1 d .
C20 C -0.1082(7) 0.0287(5) 0.2455(6) 0.0491(19) Uani 1 1 d .
H20 H -0.1577 -0.0053 0.2714 0.059 Uiso 1 1 calc R
C21 C -0.1259(7) 0.0276(5) 0.1479(6) 0.056(2) Uani 1 1 d .
H21 H -0.1876 -0.0053 0.1067 0.067 Uiso 1 1 calc R
C22 C -0.0471(7) 0.0780(5) 0.1122(5) 0.0477(18) Uani 1 1 d .
H22 H -0.0573 0.0763 0.0461 0.057 Uiso 1 1 calc R
C23 C 0.0565(6) 0.1293(4) 0.2637(5) 0.0372(16) Uani 1 1 d .
N1 N 0.2918(5) 0.1234(4) 0.1091(4) 0.0437(14) Uani 1 1 d .
N2 N 0.2963(5) 0.3229(4) 0.1335(4) 0.0345(12) Uani 1 1 d .
N3 N 0.0661(5) 0.3554(4) 0.1100(4) 0.0387(13) Uani 1 1 d .
N4 N 0.2163(5) 0.2324(4) 0.2722(4) 0.0341(12) Uani 1 1 d .
N5 N 0.0393(5) 0.1269(4) 0.1669(4) 0.0431(15) Uani 1 1 d .
O1 O 0.3581(5) 0.3009(4) 0.3972(4) 0.0589(15) Uani 1 1 d .
O2 O 0.0796(5) 0.1940(5) -0.0271(4) 0.0635(15) Uani 1 1 d D
H2A H 0.0014(10) 0.196(6) -0.037(5) 0.076 Uiso 1 1 d D
H2B H 0.092(6) 0.201(5) -0.087(2) 0.076 Uiso 1 1 d D
Zn1 Zn 0.15589(7) 0.21644(5) 0.12303(5) 0.0375(3) Uani 1 1 d .
Cl1 Cl 0.76177(19) 0.76284(14) 0.20789(16) 0.0573(6) Uani 1 1 d D
O11 O 0.7607(6) 0.6657(4) 0.1715(6) 0.091(2) Uani 1 1 d .
O12 O 0.7512(16) 0.8318(11) 0.1275(12) 0.065(5) Uiso 0.373(13) 1 d P
O13 O 0.840(2) 0.806(2) 0.2906(13) 0.162(13) Uiso 0.373(13) 1 d PD
O14 O 0.6492(8) 0.7808(14) 0.2110(18) 0.105(8) Uiso 0.373(13) 1 d PD
O12* O 0.6841(14) 0.8217(10) 0.1483(11) 0.108(5) Uiso 0.627(13) 1 d P
O13* O 0.8712(10) 0.7967(7) 0.2111(9) 0.083(4) Uiso 0.627(13) 1 d P
O14* O 0.7470(11) 0.7596(9) 0.2978(9) 0.094(4) Uiso 0.627(13) 1 d P

loop_
_atom_site_aniso_label
_atom_site_aniso_U_11
_atom_site_aniso_U_22
_atom_site_aniso_U_33
_atom_site_aniso_U_23
_atom_site_aniso_U_13
_atom_site_aniso_U_12
C1 0.081(6) 0.034(4) 0.050(5) 0.003(3) 0.030(5) 0.006(4)
C2 0.094(7) 0.041(4) 0.052(5) -0.004(3) 0.027(5) 0.007(4)
C3 0.092(8) 0.051(5) 0.069(6) 0.001(4) 0.037(6) 0.023(5)
C4 0.077(7) 0.055(5) 0.071(6) -0.002(4) 0.045(5) 0.008(4)
C5 0.057(5) 0.042(4) 0.023(3) -0.002(3) 0.017(3) 0.000(3)
C6 0.051(5) 0.048(4) 0.043(4) 0.004(3) 0.026(4) -0.003(3)
C7 0.049(5) 0.033(3) 0.048(4) 0.009(3) 0.013(4) -0.008(3)
C8 0.047(4) 0.035(3) 0.038(4) 0.007(3) 0.016(3) 0.000(3)
C9 0.054(5) 0.035(4) 0.059(5) 0.003(3) 0.018(4) -0.003(3)
C10 0.064(6) 0.044(4) 0.058(5) -0.001(3) 0.019(4) 0.012(4)
C11 0.045(5) 0.063(5) 0.060(5) 0.015(4) 0.025(4) 0.015(4)
C12 0.056(5) 0.054(5) 0.058(5) 0.010(4) 0.032(4) -0.005(4)
C13 0.049(5) 0.049(4) 0.047(4) -0.007(3) 0.021(4) -0.013(3)
C14 0.052(5) 0.035(3) 0.041(4) 0.002(3) 0.021(4) 0.007(3)
C15 0.049(4) 0.034(3) 0.030(4) 0.002(3) 0.016(3) 0.006(3)
C16 0.067(6) 0.042(4) 0.047(5) 0.002(3) 0.033(4) 0.007(3)
C17 0.062(6) 0.058(5) 0.039(4) 0.007(3) 0.027(4) 0.008(4)
C18 0.065(6) 0.048(4) 0.056(5) 0.012(4) 0.040(5) 0.010(4)
C19 0.062(5) 0.030(3) 0.056(5) 0.003(3) 0.036(4) 0.002(3)
C20 0.045(5) 0.040(4) 0.071(6) 0.002(3) 0.030(4) -0.004(3)
C21 0.066(6) 0.042(4) 0.063(6) -0.006(4) 0.023(5) -0.016(4)
C22 0.059(5) 0.043(4) 0.042(4) -0.007(3) 0.016(4) -0.012(3)
C23 0.048(5) 0.028(3) 0.042(4) 0.004(3) 0.023(3) 0.005(3)
N1 0.057(4) 0.036(3) 0.041(3) 0.000(2) 0.020(3) -0.005(3)
N2 0.041(3) 0.033(3) 0.028(3) 0.001(2) 0.008(2) -0.002(2)
N3 0.041(4) 0.034(3) 0.041(3) 0.010(2) 0.012(3) 0.001(2)
N4 0.029(3) 0.038(3) 0.029(3) 0.001(2) 0.000(2) -0.005(2)
N5 0.060(4) 0.031(3) 0.047(4) -0.001(2) 0.029(3) -0.006(3)
O1 0.068(4) 0.076(4) 0.031(3) -0.011(2) 0.012(3) -0.017(3)
O2 0.051(4) 0.107(4) 0.028(3) -0.010(3) 0.006(3) 0.003(3)
Zn1 0.0480(6) 0.0328(4) 0.0355(5) 0.0015(3) 0.0184(4) -0.0065(3)
Cl1 0.0620(14) 0.0534(11) 0.0638(14) -0.0006(9) 0.0300(11) -0.0077(9)
O11 0.098(6) 0.057(4) 0.135(6) -0.014(4) 0.059(5) -0.008(4)

loop_
_atom_type_symbol
_atom_type_description
_atom_type_scat_dispersion_real
_atom_type_scat_dispersion_imag
_atom_type_scat_source
C C 0.0033 0.0016 'International Tables Vol C Tables 4.2.6.8 and 6.1.1.4'
H H 0.0000 0.0000 'International Tables Vol C Tables 4.2.6.8 and 6.1.1.4'
N N 0.0061 0.0033 'International Tables Vol C Tables 4.2.6.8 and 6.1.1.4'
O O 0.0106 0.0060 'International Tables Vol C Tables 4.2.6.8 and 6.1.1.4'
Cl Cl 0.1484 0.1585 'International Tables Vol C Tables 4.2.6.8 and 6.1.1.4'
Zn Zn 0.2839 1.4301 'International Tables Vol C Tables 4.2.6.8 and 6.1.1.4'

loop_
_geom_angle_atom_site_label_1
_geom_angle_atom_site_label_2
_geom_angle_atom_site_label_3
_geom_angle
C2 C1 N1 121.5(8)
C2 C1 H1 119.2
N1 C1 H1 119.2
C1 C2 C3 119.9(7)
C1 C2 H2 120.0
C3 C2 H2 120.0
C4 C3 C2 117.8(8)
C4 C3 H3 121.1
C2 C3 H3 121.1
C5 C4 C3 120.2(8)
C5 C4 H4 119.9
C3 C4 H4 119.9
N1 C5 C4 121.6(6)
N1 C5 C6 116.0(6)
C4 C5 C6 122.3(6)
N2 C6 C5 111.8(5)
N2 C6 H6A 109.3
C5 C6 H6A 109.3
N2 C6 H6B 109.3
C5 C6 H6B 109.3
H6A C6 H6B 107.9
N2 C7 C8 111.2(5)
N2 C7 H7A 109.4
C8 C7 H7A 109.4
N2 C7 H7B 109.4
C8 C7 H7B 109.4
H7A C7 H7B 108.0
N3 C8 C9 122.0(6)
N3 C8 C7 116.2(5)
C9 C8 C7 121.6(6)
C8 C9 C10 118.0(7)
C8 C9 H9 121.0
C10 C9 H9 121.0
C11 C10 C9 119.6(7)
C11 C10 H10 120.2
C9 C10 H10 120.2
C10 C11 C12 118.7(7)
C10 C11 H11 120.6
C12 C11 H11 120.6
N3 C12 C11 123.3(7)
N3 C12 H12 118.4
C11 C12 H12 118.4
N2 C13 C14 118.4(6)
N2 C13 H13A 107.7
C14 C13 H13A 107.7
N2 C13 H13B 107.7
C14 C13 H13B 107.7
H13A C13 H13B 107.1
O1 C14 N4 127.6(6)
O1 C14 C13 117.4(7)
N4 C14 C13 115.0(6)
N4 C15 C16 125.9(7)
N4 C15 C23 114.6(5)
C16 C15 C23 119.5(6)
C15 C16 C17 118.9(8)
C15 C16 H16 120.6
C17 C16 H16 120.6
C18 C17 C16 121.6(7)
C18 C17 H17 119.2
C16 C17 H17 119.2
C17 C18 C19 121.1(6)
C17 C18 H18 119.4
C19 C18 H18 119.4
C20 C19 C18 123.8(6)
C20 C19 C23 117.9(7)
C18 C19 C23 118.3(7)
C21 C20 C19 120.9(6)
C21 C20 H20 119.5
C19 C20 H20 119.5
C20 C21 C22 117.5(8)
C20 C21 H21 121.2
C22 C21 H21 121.2
N5 C22 C21 123.5(7)
N5 C22 H22 118.3
C21 C22 H22 118.3
N5 C23 C19 120.9(7)
N5 C23 C15 118.6(5)
C19 C23 C15 120.5(6)
C5 N1 C1 119.0(7)
C5 N1 Zn1 116.4(4)
C1 N1 Zn1 124.4(5)
C7 N2 C13 112.0(5)
C7 N2 C6 113.5(5)
C13 N2 C6 110.1(6)
C7 N2 Zn1 106.3(4)
C13 N2 Zn1 107.0(4)
C6 N2 Zn1 107.6(4)
C12 N3 C8 118.3(6)
C12 N3 Zn1 126.0(4)
C8 N3 Zn1 113.5(4)
C14 N4 C15 126.2(6)
C14 N4 Zn1 119.1(4)
C15 N4 Zn1 114.7(4)
C22 N5 C23 119.2(6)
C22 N5 Zn1 127.8(5)
C23 N5 Zn1 112.8(5)
Zn1 O2 H2A 106(4)
Zn1 O2 H2B 143(4)
N4 Zn1 N5 79.1(2)
N4 Zn1 O2 174.4(2)
N5 Zn1 O2 95.4(2)
N4 Zn1 N1 96.5(2)
N5 Zn1 N1 107.7(2)
O2 Zn1 N1 86.4(2)
N4 Zn1 N3 90.8(2)
N5 Zn1 N3 98.9(2)
O2 Zn1 N3 88.8(2)
N1 Zn1 N3 153.3(2)
N4 Zn1 N2 80.30(19)
N5 Zn1 N2 159.3(2)
O2 Zn1 N2 105.1(2)
N1 Zn1 N2 77.4(2)
N3 Zn1 N2 78.60(19)
O12* Cl1 O14* 111.1(8)
O12* Cl1 O13* 108.3(8)
O14* Cl1 O13* 112.0(7)
O12* Cl1 O13 117.9(14)
O14* Cl1 O13 57.0(13)
O13* Cl1 O13 56.0(12)
O12* Cl1 O14 53.5(9)
O14* Cl1 O14 64.4(10)
O13* Cl1 O14 150.8(9)
O13 Cl1 O14 108.7(16)
O12* Cl1 O11 112.9(7)
O14* Cl1 O11 109.5(6)
O13* Cl1 O11 102.7(5)
O13 Cl1 O11 128.8(13)
O14 Cl1 O11 105.7(9)
O12* Cl1 O12 39.9(7)
O14* Cl1 O12 140.3(8)
O13* Cl1 O12 71.1(8)
O13 Cl1 O12 106.5(14)
O14 Cl1 O12 93.4(11)
O11 Cl1 O12 108.1(7)
O12* O12 Cl1 63.0(14)
O12* O12 O13* 112.4(18)
Cl1 O12 O13* 52.7(7)
O13* O13 O14* 120.1(9)
O13* O13 Cl1 61.6(8)
O14* O13 Cl1 59.6(8)
O12* O14 Cl1 60.2(8)
O12* O14 O14* 109.7(10)
Cl1 O14 O14* 56.2(6)
O12 O12* O14 143(2)
O12 O12* Cl1 77.1(16)
O14 O12* Cl1 66.3(7)
O13 O13* Cl1 62.4(7)
O13 O13* O12 100.4(13)
Cl1 O13* O12 56.2(7)
O13 O14* Cl1 63.4(8)
O13 O14* O14 109.7(14)
Cl1 O14* O14 59.4(7)

loop_
_geom_bond_atom_site_label_1
_geom_bond_atom_site_label_2
_geom_bond_distance
C1 C2 1.352(11)
C1 N1 1.369(8)
C1 H1 0.9300
C2 C3 1.388(12)
C2 H2 0.9300
C3 C4 1.388(10)
C3 H3 0.9300
C4 C5 1.366(10)
C4 H4 0.9300
C5 N1 1.333(8)
C5 C6 1.505(9)
C6 N2 1.481(8)
C6 H6A 0.9700
C6 H6B 0.9700
C7 N2 1.476(8)
C7 C8 1.506(9)
C7 H7A 0.9700
C7 H7B 0.9700
C8 N3 1.350(8)
C8 C9 1.388(9)
C9 C10 1.405(10)
C9 H9 0.9300
C10 C11 1.367(10)
C10 H10 0.9300
C11 C12 1.370(10)
C11 H11 0.9300
C12 N3 1.340(9)
C12 H12 0.9300
C13 N2 1.481(9)
C13 C14 1.514(9)
C13 H13A 0.9700
C13 H13B 0.9700
C14 O1 1.245(9)
C14 N4 1.325(9)
C15 N4 1.398(8)
C15 C16 1.399(9)
C15 C23 1.442(10)
C16 C17 1.424(9)
C16 H16 0.9300
C17 C18 1.372(11)
C17 H17 0.9300
C18 C19 1.414(10)
C18 H18 0.9300
C19 C20 1.377(11)
C19 C23 1.419(8)
C20 C21 1.367(11)
C20 H20 0.9300
C21 C22 1.406(10)
C21 H21 0.9300
C22 N5 1.305(9)
C22 H22 0.9300
C23 N5 1.358(8)
N1 Zn1 2.156(6)
N2 Zn1 2.227(5)
N3 Zn1 2.172(5)
N4 Zn1 2.080(5)
N5 Zn1 2.120(5)
O2 Zn1 2.121(5)
O2 H2A 0.930(2)
O2 H2B 0.930(2)
Cl1 O12* 1.346(15)
Cl1 O14* 1.371(12)
Cl1 O13* 1.410(12)
Cl1 O13 1.420(2)
Cl1 O14 1.421(2)
Cl1 O11 1.424(6)
Cl1 O12 1.473(17)
O12 O12* 0.970(17)
O12 O13* 1.68(2)
O13 O13* 1.33(3)
O13 O14* 1.33(3)
O14 O12* 1.248(19)
O14 O14* 1.49(2)

loop_
_geom_torsion_atom_site_label_1
_geom_torsion_atom_site_label_2
_geom_torsion_atom_site_label_3
_geom_torsion_atom_site_label_4
_geom_torsion
N1 C1 C2 C3 2.2(13)
C1 C2 C3 C4 -4.0(13)
C2 C3 C4 C5 2.8(13)
C3 C4 C5 N1 0.3(12)
C3 C4 C5 C6 -176.5(7)
N1 C5 C6 N2 32.1(8)
C4 C5 C6 N2 -151.0(7)
N2 C7 C8 N3 -40.1(9)
N2 C7 C8 C9 144.0(7)
N3 C8 C9 C10 -0.6(11)
C7 C8 C9 C10 175.1(7)
C8 C9 C10 C11 2.4(12)
C9 C10 C11 C12 -1.6(12)
C10 C11 C12 N3 -1.0(13)
N2 C13 C14 O1 -179.3(6)
N2 C13 C14 N4 -0.8(9)
N4 C15 C16 C17 177.7(6)
C23 C15 C16 C17 -2.9(9)
C15 C16 C17 C18 2.9(10)
C16 C17 C18 C19 -1.8(11)
C17 C18 C19 C20 -178.9(7)
C17 C18 C19 C23 0.7(10)
C18 C19 C20 C21 178.7(7)
C23 C19 C20 C21 -0.9(10)
C19 C20 C21 C22 1.6(11)
C20 C21 C22 N5 -1.6(11)
C20 C19 C23 N5 0.1(9)
C18 C19 C23 N5 -179.5(6)
C20 C19 C23 C15 178.9(6)
C18 C19 C23 C15 -0.8(9)
N4 C15 C23 N5 0.2(8)
C16 C15 C23 N5 -179.3(6)
N4 C15 C23 C19 -178.6(5)
C16 C15 C23 C19 1.9(9)
C4 C5 N1 C1 -2.1(11)
C6 C5 N1 C1 174.8(6)
C4 C5 N1 Zn1 172.2(6)
C6 C5 N1 Zn1 -10.9(7)
C2 C1 N1 C5 0.9(11)
C2 C1 N1 Zn1 -172.9(6)
C8 C7 N2 C13 -77.3(7)
C8 C7 N2 C6 157.2(6)
C8 C7 N2 Zn1 39.1(6)
C14 C13 N2 C7 113.3(6)
C14 C13 N2 C6 -119.4(6)
C14 C13 N2 Zn1 -2.7(7)
C5 C6 N2 C7 -152.7(6)
C5 C6 N2 C13 80.9(7)
C5 C6 N2 Zn1 -35.4(7)
C11 C12 N3 C8 2.8(12)
C11 C12 N3 Zn1 164.7(6)
C9 C8 N3 C12 -2.0(10)
C7 C8 N3 C12 -177.9(7)
C9 C8 N3 Zn1 -166.1(6)
C7 C8 N3 Zn1 18.0(8)
O1 C14 N4 C15 4.7(11)
C13 C14 N4 C15 -173.6(6)
O1 C14 N4 Zn1 -177.2(6)
C13 C14 N4 Zn1 4.5(7)
C16 C15 N4 C14 0.8(10)
C23 C15 N4 C14 -178.7(6)
C16 C15 N4 Zn1 -177.5(5)
C23 C15 N4 Zn1 3.1(7)
C21 C22 N5 C23 0.8(11)
C21 C22 N5 Zn1 -174.1(5)
C19 C23 N5 C22 0.0(9)
C15 C23 N5 C22 -178.8(6)
C19 C23 N5 Zn1 175.5(5)
C15 C23 N5 Zn1 -3.3(7)
C14 N4 Zn1 N5 178.0(5)
C15 N4 Zn1 N5 -3.6(4)
C14 N4 Zn1 O2 -168(2)
C15 N4 Zn1 O2 10(2)
C14 N4 Zn1 N1 71.2(5)
C15 N4 Zn1 N1 -110.5(4)
C14 N4 Zn1 N3 -83.1(5)
C15 N4 Zn1 N3 95.3(4)
C14 N4 Zn1 N2 -4.8(5)
C15 N4 Zn1 N2 173.6(4)
C22 N5 Zn1 N4 178.8(6)
C23 N5 Zn1 N4 3.7(4)
C22 N5 Zn1 O2 0.1(6)
C23 N5 Zn1 O2 -175.0(4)
C22 N5 Zn1 N1 -87.8(6)
C23 N5 Zn1 N1 97.1(4)
C22 N5 Zn1 N3 89.7(6)
C23 N5 Zn1 N3 -85.4(5)
C22 N5 Zn1 N2 171.1(6)
C23 N5 Zn1 N2 -4.1(9)
C5 N1 Zn1 N4 -85.7(5)
C1 N1 Zn1 N4 88.3(6)
C5 N1 Zn1 N5 -166.3(5)
C1 N1 Zn1 N5 7.6(6)
C5 N1 Zn1 O2 99.2(5)
C1 N1 Zn1 O2 -86.9(6)
C5 N1 Zn1 N3 19.2(8)
C1 N1 Zn1 N3 -166.9(5)
C5 N1 Zn1 N2 -7.2(5)
C1 N1 Zn1 N2 166.8(6)
C12 N3 Zn1 N4 -79.2(7)
C8 N3 Zn1 N4 83.4(5)
C12 N3 Zn1 N5 -0.1(7)
C8 N3 Zn1 N5 162.6(5)
C12 N3 Zn1 O2 95.2(7)
C8 N3 Zn1 O2 -102.2(5)
C12 N3 Zn1 N1 174.6(6)
C8 N3 Zn1 N1 -22.7(8)
C12 N3 Zn1 N2 -159.2(7)
C8 N3 Zn1 N2 3.5(4)
C7 N2 Zn1 N4 -116.1(4)
C13 N2 Zn1 N4 3.7(4)
C6 N2 Zn1 N4 122.0(4)
C7 N2 Zn1 N5 -108.4(6)
C13 N2 Zn1 N5 11.4(8)
C6 N2 Zn1 N5 129.7(6)
C7 N2 Zn1 O2 62.2(4)
C13 N2 Zn1 O2 -178.0(4)
C6 N2 Zn1 O2 -59.7(5)
C7 N2 Zn1 N1 144.9(4)
C13 N2 Zn1 N1 -95.3(4)
C6 N2 Zn1 N1 23.0(4)
C7 N2 Zn1 N3 -23.3(4)
C13 N2 Zn1 N3 96.5(4)
C6 N2 Zn1 N3 -145.2(5)
O14* Cl1 O12 O12* -56(2)
O13* Cl1 O12 O12* -158.0(15)
O13 Cl1 O12 O12* -113.9(19)
O14 Cl1 O12 O12* -3.3(16)
O11 Cl1 O12 O12* 104.4(13)
O12* Cl1 O12 O13* 158.0(15)
O14* Cl1 O12 O13* 102.0(13)
O13 Cl1 O12 O13* 44.1(14)
O14 Cl1 O12 O13* 154.7(10)
O11 Cl1 O12 O13* -97.6(6)
O12* Cl1 O13 O13* -94.1(13)
O14* Cl1 O13 O13* 167.7(19)
O14 Cl1 O13 O13* -152.0(12)
O11 Cl1 O13 O13* 78.3(16)
O12 Cl1 O13 O13* -52.5(14)
O12* Cl1 O13 O14* 98.2(13)
O13* Cl1 O13 O14* -167.7(19)
O14 Cl1 O13 O14* 40.3(16)
O11 Cl1 O13 O14* -89.4(16)
O12 Cl1 O13 O14* 139.8(11)
O14* Cl1 O14 O12* 148.3(14)
O13* Cl1 O14 O12* 59(3)
O13 Cl1 O14 O12* 111.3(16)
O11 Cl1 O14 O12* -107.2(10)
O12 Cl1 O14 O12* 2.6(13)
O12* Cl1 O14 O14* -148.3(14)
O13* Cl1 O14 O14* -90(2)
O13 Cl1 O14 O14* -37.0(15)
O11 Cl1 O14 O14* 104.5(8)
O12 Cl1 O14 O14* -145.7(9)
Cl1 O12 O12* O14 6(3)
O13* O12 O12* O14 -13(4)
O13* O12 O12* Cl1 -18.8(12)
Cl1 O14 O12* O12 -7(3)
O14* O14 O12* O12 21(4)
O14* O14 O12* Cl1 27.6(11)
O14* Cl1 O12* O12 145.4(13)
O13* Cl1 O12* O12 21.9(15)
O13 Cl1 O12* O12 83(2)
O14 Cl1 O12* O12 176(2)
O11 Cl1 O12* O12 -91.1(14)
O14* Cl1 O12* O14 -30.5(14)
O13* Cl1 O12* O14 -154.0(12)
O13 Cl1 O12* O14 -93.4(19)
O11 Cl1 O12* O14 93.0(12)
O12 Cl1 O12* O14 -176(2)
O14* O13 O13* Cl1 12.3(18)
O14* O13 O13* O12 55(3)
Cl1 O13 O13* O12 42.8(11)
O12* Cl1 O13* O13 111.8(16)
O14* Cl1 O13* O13 -11.1(17)
O14 Cl1 O13* O13 66(3)
O11 Cl1 O13* O13 -128.5(16)
O12 Cl1 O13* O13 126.5(17)
O12* Cl1 O13* O12 -14.7(10)
O14* Cl1 O13* O12 -137.6(9)
O13 Cl1 O13* O12 -126.5(17)
O14 Cl1 O13* O12 -61(2)
O11 Cl1 O13* O12 105.0(7)
O12* O12 O13* O13 -25(2)
Cl1 O12 O13* O13 -46.4(12)
O12* O12 O13* Cl1 21.2(14)
O13* O13 O14* Cl1 -12.5(19)
O13* O13 O14* O14 -51(3)
Cl1 O13 O14* O14 -38.4(14)
O12* Cl1 O14* O13 -110.3(17)
O13* Cl1 O14* O13 11.0(17)
O14 Cl1 O14* O13 -137.2(19)
O11 Cl1 O14* O13 124.2(16)
O12 Cl1 O14* O13 -76(2)
O12* Cl1 O14* O14 26.9(12)
O13* Cl1 O14* O14 148.2(10)
O13 Cl1 O14* O14 137.2(19)
O11 Cl1 O14* O14 -98.6(10)
O12 Cl1 O14* O14 61.7(16)
O12* O14 O14* O13 11(2)
Cl1 O14 O14* O13 40.2(15)
O12* O14 O14* Cl1 -28.9(12)
